data_1566880
loop_
_publ_author_name
'Han, Jianlei'
'Shi, Yonghong'
'Jin, Xue'
'Yang, Xuefeng'
'Duan, Pengfei'

_publ_section_title
;
 Regulating the Excited State Chirality to Fabricate
 High-Performance-Solid-State Circularly Polarized Luminescence Materials
;
_journal_name_full 'Chemical Science'
_journal_paper_doi 10.1039/D2SC01846B
_journal_year 2022
_chemical_formula_moiety 'C50 H32 O4'
_chemical_formula_sum 'C50 H32 O4'
_chemical_formula_weight 696.75
_space_group_crystal_system monoclinic
_space_group_IT_number 4
_space_group_name_Hall 'P 2yb'
_space_group_name_H-M_alt 'P 1 21 1'
_atom_sites_solution_hydrogens geom
_atom_sites_solution_primary dual
_audit_creation_date 2021-05-14
_audit_creation_method
;
Olex2 1.3
(compiled 2020.11.12 svn.r5f609507 for OlexSys, GUI svn.r6272)
;
_audit_update_record
;
2021-08-20 deposited with the CCDC.	2022-04-26 downloaded from the CCDC.
;
_cell_angle_alpha 90
_cell_angle_beta 91.9510(10)
_cell_angle_gamma 90
_cell_formula_units_Z 4
_cell_length_a 6.95280(10)
_cell_length_b 13.30690(10)
_cell_length_c 37.0562(4)
_cell_measurement_reflns_used 26424
_cell_measurement_temperature 169.97(11)
_cell_measurement_theta_max 75.0330
_cell_measurement_theta_min 2.3780
_cell_volume 3426.46(7)
_computing_cell_refinement 'CrysAlisPro 1.171.40.67a (Rigaku OD, 2019)'
_computing_data_collection 'CrysAlisPro 1.171.40.67a (Rigaku OD, 2019)'
_computing_data_reduction 'CrysAlisPro 1.171.40.67a (Rigaku OD, 2019)'
_computing_molecular_graphics 'Olex2 1.3 (Dolomanov et al., 2009)'
_computing_publication_material 'Olex2 1.3 (Dolomanov et al., 2009)'
_computing_structure_refinement 'SHELXL 2018/3 (Sheldrick, 2015)'
_computing_structure_solution 'SHELXT 2018/2 (Sheldrick, 2018)'
_diffrn_ambient_environment N~2~
_diffrn_ambient_temperature 169.97(11)
_diffrn_detector 'Hybrid Pixel Array Detector'
_diffrn_detector_area_resol_mean 10.0000
_diffrn_detector_type HyPix
_diffrn_measured_fraction_theta_full 1.000
_diffrn_measured_fraction_theta_max 0.972
_diffrn_measurement_details
;
List of Runs (angles in degrees, time in seconds):

  # Type    Start    End  Width  t~exp~   \w     \q     \k     \f   Frames
#--------------------------------------------------------------------------
  1  \w    -36.00  25.00   0.50    0.10    --  -47.57  35.00-168.00  122
  2  \w   -112.00 -71.00   0.50    0.10    --  -47.57 -35.00  34.00   82
  3  \w     44.00  79.00   0.50    0.10    --   47.57  35.00-168.00   70
  4  \w    -24.00  11.00   0.50    0.10    --   47.57 -35.00  34.00   70
  5  \w   -151.00-126.00   0.50    0.30    --  -99.00 -35.00  34.00   50
  6  \w     91.00 152.00   0.50    0.30    --  103.25  35.00-168.00  122
  7  \w    -22.00  28.00   0.50    0.10    --  -47.57  19.00 -30.00  100
  8  \w   -118.00 -74.00   0.50    0.10    --  -47.57-125.00-180.00   88
  9  \w   -118.00 -92.00   0.50    0.10    --  -47.57-125.00   0.00   52
 10  \w    -68.00 -33.00   0.50    0.10    --  -47.57 -57.00 -90.00   70
 11  \w    -76.00 -36.00   0.50    0.10    --  -47.57 -19.00 -90.00   80
 12  \w     35.00 108.00   0.50    0.10    --   47.57  77.00-120.00  146
 13  \w     34.00 119.00   0.50    0.10    --   47.57  57.00 -30.00  170
 14  \w   -117.00 -79.00   0.50    0.30    --  -99.00 -71.00 -16.72   76
 15  \w   -156.00-130.00   0.50    0.30    --  -99.00 -78.00 -26.30   52
 16  \w   -106.00 -79.00   0.50    0.30    --  -99.00 -70.00   3.01   54
 17  \w   -142.00 -80.00   0.50    0.30    --  -99.00 -68.00 -92.64  124
 18  \w   -166.00-129.00   0.50    0.30    --  -99.00 -77.00   0.00   74
 19  \w   -167.00 -76.00   0.50    0.30    --  -99.00 -77.00 -60.00  182
 20  \w   -107.00 -62.00   0.50    0.30    --  -99.00 125.00-120.00   90
 21  \w   -106.00 -79.00   0.50    0.30    --  -99.00 -72.00 -80.24   54
 22  \w    -61.00 -26.00   0.50    0.30    --  -99.00  61.00  60.00   70
 23  \w   -101.00 -75.00   0.50    0.30    --  -99.00 -79.00 -42.98   52
 24  \w   -100.00 -75.00   0.50    0.30    --  -99.00 -80.00  -8.53   50
 25  \w   -103.00 -77.00   0.50    0.30    --  -99.00 -74.00 -90.55   52
 26  \w   -102.00 -75.00   0.50    0.30    --  -99.00 -80.00 -73.44   54
 27  \w    -68.00 -27.00   0.50    0.30    --  -99.00  61.00 -90.00   82
 28  \w   -160.00-115.00   0.50    0.30    --  -99.00 -50.00 -58.32   90
 29  \w   -167.00-125.00   0.50    0.30    --  -99.00 -55.00-111.92   84
 30  \w   -101.00 -76.00   0.50    0.30    --  -99.00 -78.00 -26.30   50
 31  \w    -68.00 -43.00   0.50    0.30    --  -99.00  61.00 -60.00   50
 32  \w   -121.00 -76.00   0.50    0.30    --  -99.00 -77.00   0.00   90
 33  \w    -66.00 -30.00   0.50    0.30    --  -99.00  61.00 -30.00   72
 34  \w   -147.00 -79.00   0.50    0.30    --  -99.00 -70.00-101.94  136
 35  \w   -109.00 -26.00   0.50    0.30    --  -99.00 125.00-150.00  166
 36  \w   -111.00 -84.00   0.50    0.30    --  -99.00 -55.00 -61.55   54
 37  \w    -59.00 -26.00   0.50    0.30    --  -99.00 125.00-120.00   66
 38  \w    -67.00 -27.00   0.50    0.30    --  -99.00  61.00  30.00   80
 39  \w   -104.00 -75.00   0.50    0.30    --  -99.00 -80.00 -51.27   58
 40  \w   -103.00 -77.00   0.50    0.30    --  -99.00 -74.00 -72.41   52
 41  \w   -158.00-126.00   0.50    0.30    --  -99.00 -80.00  -8.53   64
 42  \w   -109.00 -83.00   0.50    0.30    --  -99.00 -60.00 -38.95   52
 43  \w   -108.00 -82.00   0.50    0.30    --  -99.00 -61.00 -60.00   52
 44  \w    -60.00 -34.00   0.50    0.30    --  -99.00  61.00   0.00   52
 45  \w   -110.00 -85.00   0.50    0.30    --  -99.00 -50.00 -58.32   50
 46  \w   -102.00 -76.00   0.50    0.30    --  -99.00 -77.00 -30.00   52
 47  \w   -113.00 -86.00   0.50    0.30    --  -99.00 -46.00 -42.04   54
 48  \w   -143.00 -82.00   0.50    0.30    --  -99.00 -61.00   0.00  122
 49  \w     32.00  74.00   0.50    0.30    --  103.25 -61.00  30.00   84
 50  \w     36.00  75.00   0.50    0.30    --  103.25 -61.00 150.00   78
 51  \w     39.00  66.00   0.50    0.30    --  103.25 -61.00  60.00   54
 52  \w     74.00 168.00   0.50    0.30    --  103.25   0.00-180.00  188
 53  \w     37.00  63.00   0.50    0.30    --  103.25   0.00-180.00   52
 54  \w     31.00  74.00   0.50    0.30    --  103.25 -61.00  90.00   86
 55  \w     32.00  75.00   0.50    0.30    --  103.25 -61.00 120.00   86
 56  \w     82.00 108.00   0.50    0.30    --  103.25-125.00-120.00   52
 57  \w     32.00  57.00   0.50    0.30    --  103.25-125.00-120.00   50
;
_diffrn_measurement_device 'four-circle diffractometer'
_diffrn_measurement_device_type 'XtaLAB Synergy R, HyPix'
_diffrn_measurement_method '\w scans'
_diffrn_orient_matrix_type 'CrysAlisPro convention (1999,Acta A55,543-557)'
_diffrn_orient_matrix_UB_11 0.1164585000
_diffrn_orient_matrix_UB_12 0.0197650000
_diffrn_orient_matrix_UB_13 -0.0338863000
_diffrn_orient_matrix_UB_21 -0.1623760000
_diffrn_orient_matrix_UB_22 -0.0473602000
_diffrn_orient_matrix_UB_23 -0.0237096000
_diffrn_orient_matrix_UB_31 -0.0961419000
_diffrn_orient_matrix_UB_32 0.1037888000
_diffrn_orient_matrix_UB_33 -0.0043599000
_diffrn_radiation_monochromator mirror
_diffrn_radiation_probe x-ray
_diffrn_radiation_type 'Cu K\a'
_diffrn_radiation_wavelength 1.54184
_diffrn_reflns_av_R_equivalents 0.0370
_diffrn_reflns_av_unetI/netI 0.0287
_diffrn_reflns_Laue_measured_fraction_full 1.000
_diffrn_reflns_Laue_measured_fraction_max 0.972
_diffrn_reflns_limit_h_max 8
_diffrn_reflns_limit_h_min -8
_diffrn_reflns_limit_k_max 16
_diffrn_reflns_limit_k_min -15
_diffrn_reflns_limit_l_max 45
_diffrn_reflns_limit_l_min -45
_diffrn_reflns_number 53442
_diffrn_reflns_point_group_measured_fraction_full 0.986
_diffrn_reflns_point_group_measured_fraction_max 0.941
_diffrn_reflns_theta_full 67.684
_diffrn_reflns_theta_max 75.215
_diffrn_reflns_theta_min 2.386
_diffrn_source 'Rotating-anode X-ray tube'
_diffrn_source_type 'PhotonJet R (Cu) X-ray Source'
_exptl_absorpt_coefficient_mu 0.669
_exptl_absorpt_correction_T_max 1.00000
_exptl_absorpt_correction_T_min 0.54872
_exptl_absorpt_correction_type multi-scan
_exptl_absorpt_process_details
;
CrysAlisPro 1.171.40.67a (Rigaku Oxford Diffraction, 2019)
Empirical absorption correction using spherical harmonics,
 implemented in SCALE3 ABSPACK scaling algorithm.
;
_exptl_crystal_colour colourless
_exptl_crystal_colour_primary colourless
_exptl_crystal_density_diffrn 1.351
_exptl_crystal_description plate
_exptl_crystal_F_000 1456
_exptl_crystal_size_max 0.32
_exptl_crystal_size_mid 0.31
_exptl_crystal_size_min 0.03
_refine_diff_density_max 0.184
_refine_diff_density_min -0.185
_refine_diff_density_rms 0.034
_refine_ls_abs_structure_details
;
 Flack x determined using 5493 quotients [(I+)-(I-)]/[(I+)+(I-)]
 (Parsons, Flack and Wagner, Acta Cryst. B69 (2013) 249-259).
;
_refine_ls_abs_structure_Flack 0.03(7)
_refine_ls_extinction_method none
_refine_ls_goodness_of_fit_ref 1.038
_refine_ls_hydrogen_treatment constr
_refine_ls_matrix_type full
_refine_ls_number_parameters 973
_refine_ls_number_reflns 13331
_refine_ls_number_restraints 1
_refine_ls_restrained_S_all 1.038
_refine_ls_R_factor_all 0.0360
_refine_ls_R_factor_gt 0.0341
_refine_ls_shift/su_max 0.001
_refine_ls_shift/su_mean 0.000
_refine_ls_structure_factor_coef Fsqd
_refine_ls_weighting_details 'w=1/[\s^2^(Fo^2^)+(0.0506P)^2^+0.4710P] where P=(Fo^2^+2Fc^2^)/3'
_refine_ls_weighting_scheme calc
_refine_ls_wR_factor_gt 0.0883
_refine_ls_wR_factor_ref 0.0894
_reflns_Friedel_coverage 0.854
_reflns_Friedel_fraction_full 0.971
_reflns_Friedel_fraction_max 0.907
_reflns_number_gt 12664
_reflns_number_total 13331
_reflns_threshold_expression 'I > 2\s(I)'
_cod_data_source_file d2sc01846b5.cif
_cod_data_source_block tx5443
_cod_database_code 1566880
_shelx_shelxl_version_number 2018/3
_chemical_oxdiff_formula CHO
_shelx_space_group_comment
;
The symmetry employed for this shelxl refinement is uniquely defined
by the following loop, which should always be used as a source of
symmetry information in preference to the above space-group names.
They are only intended as comments.
;
_reflns_odcompleteness_completeness 99.98
_reflns_odcompleteness_iscentric 1
_reflns_odcompleteness_theta 66.97
_olex2_refinement_description
;
1. Fixed Uiso
 At 1.2 times of:
  All C(H) groups, All C(H,H) groups
2.a Secondary CH2 refined with riding coordinates:
 C24(H24A,H24B), C25(H25A,H25B), C32(H32A,H32B), C33(H33A,H33B), C24A(H24C,
 H24D), C25A(H25C,H25D), C32A(H32C,H32D), C33A(H33C,H33D)
2.b Aromatic/amide H refined with riding coordinates:
 C2(H2), C3(H3), C5(H5), C6(H6), C8(H8), C9(H9), C10(H10), C12(H12), C13(H13),
 C20(H20), C21(H21), C23(H23), C27(H27), C28(H28), C31(H31), C36(H36), C37(H37),
  C39(H39), C40(H40), C42(H42), C43(H43), C44(H44), C46(H46), C47(H47),
 C2A(H2A), C3A(H3A), C5A(H5A), C6A(H6A), C8A(H8A), C9A(H9A), C10A(H10A),
 C12A(H12A), C13A(H13A), C20A(H20A), C21A(H21A), C23A(H23A), C27A(H27A),
 C28A(H28A), C31A(H31A), C36A(H36A), C37A(H37A), C39A(H39A), C40A(H40A),
 C42A(H42A), C43A(H43A), C44A(H44A), C46A(H46A), C47A(H47A)
;
_olex2_submission_special_instructions 'No special instructions were received'
_oxdiff_exptl_absorpt_empirical_details
;
Empirical correction (ABSPACK) includes:
- Absorption correction using spherical harmonics
- Frame scaling
;
_oxdiff_exptl_absorpt_empirical_full_max 1.567
_oxdiff_exptl_absorpt_empirical_full_min 0.585

loop_
_space_group_symop_operation_xyz
'x, y, z'
'-x, y+1/2, -z'

loop_
_atom_site_label
_atom_site_type_symbol
_atom_site_fract_x
_atom_site_fract_y
_atom_site_fract_z
_atom_site_U_iso_or_equiv
_atom_site_adp_type
_atom_site_occupancy
_atom_site_site_symmetry_order
_atom_site_calc_flag
_atom_site_refinement_flags_posn
_atom_site_refinement_flags_adp
_atom_site_refinement_flags_occupancy
_atom_site_disorder_assembly
_atom_site_disorder_group
O1 O 0.2690(3) 0.53307(15) 0.05764(5) 0.0490(5) Uani 1 1 d . . . . .
O2 O 0.0685(2) 0.63036(12) 0.08864(4) 0.0363(4) Uani 1 1 d . . . . .
O3 O -0.1338(2) 0.88289(14) 0.12387(4) 0.0379(4) Uani 1 1 d . . . . .
O4 O -0.4246(2) 0.87080(16) 0.14832(5) 0.0458(4) Uani 1 1 d . . . . .
C1 C 0.1446(3) 0.46777(16) 0.11177(6) 0.0292(4) Uani 1 1 d . . . . .
C2 C 0.1420(3) 0.36861(17) 0.09932(6) 0.0319(5) Uani 1 1 d . . . . .
H2 H 0.158871 0.356013 0.074949 0.038 Uiso 1 1 calc R U . . .
C3 C 0.1150(3) 0.28932(17) 0.12239(7) 0.0335(5) Uani 1 1 d . . . . .
H3 H 0.109786 0.224226 0.113274 0.040 Uiso 1 1 calc R U . . .
C4 C 0.0955(3) 0.30513(17) 0.15917(6) 0.0299(4) Uani 1 1 d . . . . .
C5 C 0.0674(3) 0.22412(17) 0.18390(7) 0.0360(5) Uani 1 1 d . . . . .
H5 H 0.056113 0.158987 0.174977 0.043 Uiso 1 1 calc R U . . .
C6 C 0.0569(3) 0.2395(2) 0.21952(7) 0.0403(6) Uani 1 1 d . . . . .
H6 H 0.039387 0.184928 0.234732 0.048 Uiso 1 1 calc R U . . .
C7 C 0.0722(3) 0.33873(19) 0.23467(7) 0.0357(5) Uani 1 1 d . . . . .
C8 C 0.0668(4) 0.3570(2) 0.27164(7) 0.0476(6) Uani 1 1 d . . . . .
H8 H 0.054824 0.303257 0.287438 0.057 Uiso 1 1 calc R U . . .
C9 C 0.0789(4) 0.4536(3) 0.28531(7) 0.0502(7) Uani 1 1 d . . . . .
H9 H 0.073828 0.464100 0.310066 0.060 Uiso 1 1 calc R U . . .
C10 C 0.0987(4) 0.5349(2) 0.26223(7) 0.0424(6) Uani 1 1 d . . . . .
H10 H 0.107217 0.599543 0.271657 0.051 Uiso 1 1 calc R U . . .
C11 C 0.1059(3) 0.52028(18) 0.22518(7) 0.0347(5) Uani 1 1 d . . . . .
C12 C 0.1279(3) 0.60199(18) 0.20036(7) 0.0348(5) Uani 1 1 d . . . . .
H12 H 0.134748 0.667224 0.209319 0.042 Uiso 1 1 calc R U . . .
C13 C 0.1389(3) 0.58731(17) 0.16463(6) 0.0318(5) Uani 1 1 d . . . . .
H13 H 0.154166 0.642566 0.149632 0.038 Uiso 1 1 calc R U . . .
C14 C 0.1278(3) 0.48789(16) 0.14880(6) 0.0271(4) Uani 1 1 d . . . . .
C15 C 0.1054(3) 0.40526(16) 0.17292(6) 0.0271(4) Uani 1 1 d . . . . .
C16 C 0.0944(3) 0.42137(17) 0.21067(6) 0.0305(5) Uani 1 1 d . . . . .
C17 C 0.1721(3) 0.54500(17) 0.08337(6) 0.0320(5) Uani 1 1 d . . . . .
C18 C 0.0969(3) 0.70959(17) 0.06395(6) 0.0328(5) Uani 1 1 d . . . . .
C19 C 0.0123(4) 0.70547(18) 0.02955(6) 0.0351(5) Uani 1 1 d . . . . .
C20 C 0.0588(3) 0.78492(19) 0.00673(7) 0.0374(5) Uani 1 1 d . . . . .
H20 H 0.029039 0.779944 -0.017865 0.045 Uiso 1 1 calc R U . . .
C21 C 0.1478(3) 0.8704(2) 0.02000(7) 0.0383(5) Uani 1 1 d . . . . .
H21 H 0.179758 0.921491 0.004145 0.046 Uiso 1 1 calc R U . . .
C22 C 0.1906(3) 0.88158(19) 0.05670(7) 0.0379(5) Uani 1 1 d . . . . .
C23 C 0.1839(3) 0.79493(19) 0.07787(7) 0.0355(5) Uani 1 1 d . . . . .
H23 H 0.237709 0.794793 0.101193 0.043 Uiso 1 1 calc R U . . .
C24 C -0.1555(4) 0.63742(19) 0.02000(7) 0.0439(6) Uani 1 1 d . . . . .
H24A H -0.157765 0.582839 0.037331 0.053 Uiso 1 1 calc R U . . .
H24B H -0.136636 0.608345 -0.003619 0.053 Uiso 1 1 calc R U . . .
C25 C -0.3546(4) 0.6925(2) 0.01954(8) 0.0492(7) Uani 1 1 d . . . . .
H25A H -0.400619 0.700714 -0.005294 0.059 Uiso 1 1 calc R U . . .
H25B H -0.446769 0.650970 0.031764 0.059 Uiso 1 1 calc R U . . .
C26 C -0.3448(3) 0.79422(19) 0.03749(6) 0.0354(5) Uani 1 1 d . . . . .
C27 C -0.3333(3) 0.8828(2) 0.01761(6) 0.0363(5) Uani 1 1 d . . . . .
H27 H -0.385360 0.885033 -0.005829 0.044 Uiso 1 1 calc R U . . .
C28 C -0.2453(3) 0.96771(19) 0.03225(6) 0.0368(5) Uani 1 1 d . . . . .
H28 H -0.239853 1.026099 0.018533 0.044 Uiso 1 1 calc R U . . .
C29 C -0.1649(3) 0.96690(17) 0.06719(6) 0.0347(5) Uani 1 1 d . . . . .
C30 C -0.2148(3) 0.88542(18) 0.08846(6) 0.0323(5) Uani 1 1 d . . . . .
C31 C -0.3015(3) 0.80016(19) 0.07446(6) 0.0345(5) Uani 1 1 d . . . . .
H31 H -0.330872 0.746903 0.089563 0.041 Uiso 1 1 calc R U . . .
C32 C -0.0004(4) 1.03487(19) 0.07835(7) 0.0448(6) Uani 1 1 d . . . . .
H32A H -0.013690 1.054088 0.103397 0.054 Uiso 1 1 calc R U . . .
H32B H -0.007356 1.095559 0.063870 0.054 Uiso 1 1 calc R U . . .
C33 C 0.2040(4) 0.9841(2) 0.07395(8) 0.0491(6) Uani 1 1 d . . . . .
H33A H 0.282223 1.027308 0.059298 0.059 Uiso 1 1 calc R U . . .
H33B H 0.267820 0.978050 0.097540 0.059 Uiso 1 1 calc R U . . .
C34 C -0.2526(3) 0.87342(18) 0.15196(6) 0.0328(5) Uani 1 1 d . . . . .
C35 C -0.1376(3) 0.86887(17) 0.18669(6) 0.0324(5) Uani 1 1 d . . . . .
C36 C 0.0430(4) 0.9150(2) 0.18849(7) 0.0415(6) Uani 1 1 d . . . . .
H36 H 0.088957 0.945986 0.168011 0.050 Uiso 1 1 calc R U . . .
C37 C 0.1543(4) 0.9154(2) 0.21995(8) 0.0444(6) Uani 1 1 d . . . . .
H37 H 0.272074 0.948672 0.220697 0.053 Uiso 1 1 calc R U . . .
C38 C 0.0922(3) 0.86662(19) 0.25058(7) 0.0376(5) Uani 1 1 d . . . . .
C39 C 0.2081(4) 0.8632(2) 0.28359(8) 0.0462(6) Uani 1 1 d . . . . .
H39 H 0.325720 0.896539 0.284749 0.055 Uiso 1 1 calc R U . . .
C40 C 0.1499(4) 0.8130(2) 0.31267(8) 0.0500(7) Uani 1 1 d . . . . .
H40 H 0.228731 0.811841 0.333448 0.060 Uiso 1 1 calc R U . . .
C41 C -0.0318(4) 0.7609(2) 0.31247(7) 0.0430(6) Uani 1 1 d . . . . .
C42 C -0.0963(5) 0.7083(2) 0.34216(8) 0.0595(8) Uani 1 1 d . . . . .
H42 H -0.018813 0.705213 0.363098 0.071 Uiso 1 1 calc R U . . .
C43 C -0.2715(6) 0.6607(3) 0.34127(8) 0.0640(9) Uani 1 1 d . . . . .
H43 H -0.311199 0.626483 0.361589 0.077 Uiso 1 1 calc R U . . .
C44 C -0.3900(5) 0.6630(2) 0.31040(7) 0.0518(7) Uani 1 1 d . . . . .
H44 H -0.508159 0.630223 0.310017 0.062 Uiso 1 1 calc R U . . .
C45 C -0.3311(4) 0.71489(18) 0.27983(6) 0.0365(5) Uani 1 1 d . . . . .
C46 C -0.4475(3) 0.71946(18) 0.24734(6) 0.0352(5) Uani 1 1 d . . . . .
H46 H -0.566196 0.687189 0.246557 0.042 Uiso 1 1 calc R U . . .
C47 C -0.3909(3) 0.76898(17) 0.21779(6) 0.0315(5) Uani 1 1 d . . . . .
H47 H -0.471738 0.770271 0.197269 0.038 Uiso 1 1 calc R U . . .
C48 C -0.2085(3) 0.81988(16) 0.21726(6) 0.0292(4) Uani 1 1 d . . . . .
C49 C -0.0888(3) 0.81693(17) 0.24942(6) 0.0300(4) Uani 1 1 d . . . . .
C50 C -0.1506(4) 0.76454(17) 0.28044(6) 0.0336(5) Uani 1 1 d . . . . .
O1A O 0.4085(3) 0.10416(14) 0.26005(5) 0.0456(4) Uani 1 1 d . . . . .
O2A O 0.5529(2) 0.20116(12) 0.30276(4) 0.0345(3) Uani 1 1 d . . . . .
O3A O 0.6681(2) 0.31825(13) 0.40283(5) 0.0407(4) Uani 1 1 d . . . . .
O4A O 0.9358(3) 0.40532(16) 0.41526(8) 0.0680(7) Uani 1 1 d . . . . .
C1A C 0.5439(3) 0.26253(17) 0.24305(6) 0.0300(4) Uani 1 1 d . . . . .
C2A C 0.5684(3) 0.35965(18) 0.25709(6) 0.0328(5) Uani 1 1 d . . . . .
H2A H 0.563859 0.369641 0.281883 0.039 Uiso 1 1 calc R U . . .
C3A C 0.5992(3) 0.44062(17) 0.23483(7) 0.0335(5) Uani 1 1 d . . . . .
H3A H 0.613968 0.504405 0.244797 0.040 Uiso 1 1 calc R U . . .
C4A C 0.6083(3) 0.42820(16) 0.19757(6) 0.0288(4) Uani 1 1 d . . . . .
C5A C 0.6369(3) 0.51171(17) 0.17357(7) 0.0348(5) Uani 1 1 d . . . . .
H5A H 0.648890 0.576124 0.183118 0.042 Uiso 1 1 calc R U . . .
C6A C 0.6466(3) 0.49871(18) 0.13777(7) 0.0361(5) Uani 1 1 d . . . . .
H6A H 0.663460 0.554354 0.123027 0.043 Uiso 1 1 calc R U . . .
C7A C 0.6315(3) 0.40069(18) 0.12177(6) 0.0329(5) Uani 1 1 d . . . . .
C8A C 0.6420(3) 0.3856(2) 0.08454(7) 0.0393(5) Uani 1 1 d . . . . .
H8A H 0.658385 0.440453 0.069411 0.047 Uiso 1 1 calc R U . . .
C9A C 0.6284(3) 0.2904(2) 0.06997(7) 0.0410(6) Uani 1 1 d . . . . .
H9A H 0.636859 0.281742 0.045172 0.049 Uiso 1 1 calc R U . . .
C10A C 0.6023(3) 0.2079(2) 0.09187(7) 0.0379(5) Uani 1 1 d . . . . .
H10A H 0.593403 0.144152 0.081645 0.046 Uiso 1 1 calc R U . . .
C11A C 0.5892(3) 0.21899(18) 0.12919(6) 0.0310(5) Uani 1 1 d . . . . .
C12A C 0.5622(3) 0.13592(18) 0.15290(7) 0.0348(5) Uani 1 1 d . . . . .
H12A H 0.554567 0.071551 0.143175 0.042 Uiso 1 1 calc R U . . .
C13A C 0.5473(3) 0.14735(17) 0.18886(6) 0.0327(5) Uani 1 1 d . . . . .
H13A H 0.529752 0.090999 0.203223 0.039 Uiso 1 1 calc R U . . .
C14A C 0.5580(3) 0.24556(16) 0.20550(6) 0.0282(4) Uani 1 1 d . . . . .
C15A C 0.5903(3) 0.32937(16) 0.18263(6) 0.0271(4) Uani 1 1 d . . . . .
C16A C 0.6041(3) 0.31639(17) 0.14466(6) 0.0284(4) Uani 1 1 d . . . . .
C17A C 0.4935(3) 0.18041(18) 0.26781(6) 0.0335(5) Uani 1 1 d . . . . .
C18A C 0.5193(3) 0.12676(17) 0.32876(6) 0.0312(5) Uani 1 1 d . . . . .
C19A C 0.6169(3) 0.03585(18) 0.32721(6) 0.0332(5) Uani 1 1 d . . . . .
C20A C 0.5703(4) -0.0348(2) 0.35341(7) 0.0387(5) Uani 1 1 d . . . . .
H20A H 0.609521 -0.101167 0.350784 0.046 Uiso 1 1 calc R U . . .
C21A C 0.4669(4) -0.0079(2) 0.38323(7) 0.0423(6) Uani 1 1 d . . . . .
H21A H 0.436061 -0.056486 0.400137 0.051 Uiso 1 1 calc R U . . .
C22A C 0.4088(3) 0.0909(2) 0.38809(6) 0.0399(6) Uani 1 1 d . . . . .
C23A C 0.4186(3) 0.1557(2) 0.35847(6) 0.0348(5) Uani 1 1 d . . . . .
H23A H 0.357541 0.217811 0.358819 0.042 Uiso 1 1 calc R U . . .
C24A C 0.7959(4) 0.0232(2) 0.30575(7) 0.0401(5) Uani 1 1 d . . . . .
H24C H 0.768946 0.044648 0.281078 0.048 Uiso 1 1 calc R U . . .
H24D H 0.830439 -0.047399 0.305243 0.048 Uiso 1 1 calc R U . . .
C25A C 0.9705(4) 0.0852(2) 0.32196(8) 0.0516(7) Uani 1 1 d . . . . .
H25C H 1.086449 0.044945 0.320903 0.062 Uiso 1 1 calc R U . . .
H25D H 0.988349 0.144707 0.307311 0.062 Uiso 1 1 calc R U . . .
C26A C 0.9424(3) 0.1167(2) 0.36049(8) 0.0427(6) Uani 1 1 d . . . . .
C27A C 0.9457(4) 0.0470(2) 0.38828(8) 0.0462(6) Uani 1 1 d . . . . .
H27A H 1.015321 -0.012149 0.385997 0.055 Uiso 1 1 calc R U . . .
C28A C 0.8462(4) 0.0646(2) 0.41948(8) 0.0441(6) Uani 1 1 d . . . . .
H28A H 0.849036 0.016573 0.437729 0.053 Uiso 1 1 calc R U . . .
C29A C 0.7417(3) 0.1532(2) 0.42394(6) 0.0384(5) Uani 1 1 d . . . . .
C30A C 0.7753(3) 0.22856(18) 0.39920(7) 0.0360(5) Uani 1 1 d . . . . .
C31A C 0.8719(3) 0.21253(19) 0.36775(7) 0.0382(5) Uani 1 1 d . . . . .
H31A H 0.889786 0.264962 0.351611 0.046 Uiso 1 1 calc R U . . .
C32A C 0.5688(4) 0.1551(2) 0.44745(7) 0.0449(6) Uani 1 1 d . . . . .
H32C H 0.560549 0.220310 0.458977 0.054 Uiso 1 1 calc R U . . .
H32D H 0.584918 0.104822 0.466271 0.054 Uiso 1 1 calc R U . . .
C33A C 0.3753(4) 0.1338(3) 0.42506(7) 0.0513(7) Uani 1 1 d . . . . .
H33C H 0.297621 0.087083 0.438397 0.062 Uiso 1 1 calc R U . . .
H33D H 0.303568 0.196032 0.422395 0.062 Uiso 1 1 calc R U . . .
C34A C 0.7626(3) 0.40211(19) 0.41248(7) 0.0384(5) Uani 1 1 d . . . . .
C35A C 0.6277(3) 0.48751(17) 0.41822(6) 0.0337(5) Uani 1 1 d . . . . .
C36A C 0.4470(4) 0.48639(19) 0.40028(7) 0.0391(5) Uani 1 1 d . . . . .
H36A H 0.412432 0.431833 0.385773 0.047 Uiso 1 1 calc R U . . .
C37A C 0.3194(4) 0.5649(2) 0.40381(7) 0.0412(6) Uani 1 1 d . . . . .
H37A H 0.200248 0.562473 0.391663 0.049 Uiso 1 1 calc R U . . .
C38A C 0.3666(4) 0.64775(19) 0.42527(6) 0.0364(5) Uani 1 1 d . . . . .
C39A C 0.2373(4) 0.7313(2) 0.42995(7) 0.0429(6) Uani 1 1 d . . . . .
H39A H 0.117747 0.730590 0.417911 0.051 Uiso 1 1 calc R U . . .
C40A C 0.2838(4) 0.8096(2) 0.45100(7) 0.0443(6) Uani 1 1 d . . . . .
H40A H 0.196599 0.862054 0.453172 0.053 Uiso 1 1 calc R U . . .
C41A C 0.4647(4) 0.8144(2) 0.47023(6) 0.0411(5) Uani 1 1 d . . . . .
C42A C 0.5150(5) 0.8953(2) 0.49304(7) 0.0502(7) Uani 1 1 d . . . . .
H42A H 0.430231 0.948804 0.495204 0.060 Uiso 1 1 calc R U . . .
C43A C 0.6878(5) 0.8963(2) 0.51222(8) 0.0568(8) Uani 1 1 d . . . . .
H43A H 0.719156 0.950904 0.526939 0.068 Uiso 1 1 calc R U . . .
C44A C 0.8150(4) 0.8173(3) 0.50985(8) 0.0527(7) Uani 1 1 d . . . . .
H44A H 0.930425 0.818842 0.523287 0.063 Uiso 1 1 calc R U . . .
C45A C 0.7727(4) 0.7348(2) 0.48746(6) 0.0400(6) Uani 1 1 d . . . . .
C46A C 0.8977(4) 0.6502(2) 0.48494(7) 0.0443(6) Uani 1 1 d . . . . .
H46A H 1.011283 0.648987 0.498925 0.053 Uiso 1 1 calc R U . . .
C47A C 0.8560(4) 0.5720(2) 0.46293(7) 0.0392(5) Uani 1 1 d . . . . .
H47A H 0.942739 0.519015 0.461793 0.047 Uiso 1 1 calc R U . . .
C48A C 0.6807(3) 0.56848(18) 0.44110(6) 0.0328(5) Uani 1 1 d . . . . .
C49A C 0.5484(3) 0.64995(18) 0.44432(6) 0.0325(5) Uani 1 1 d . . . . .
C50A C 0.5959(4) 0.73342(18) 0.46711(6) 0.0356(5) Uani 1 1 d . . . . .

loop_
_atom_site_aniso_label
_atom_site_aniso_U_11
_atom_site_aniso_U_22
_atom_site_aniso_U_33
_atom_site_aniso_U_23
_atom_site_aniso_U_13
_atom_site_aniso_U_12
O1 0.0605(11) 0.0462(10) 0.0413(10) 0.0077(8) 0.0152(8) 0.0198(9)
O2 0.0428(9) 0.0306(8) 0.0360(8) 0.0068(7) 0.0101(7) 0.0090(7)
O3 0.0400(8) 0.0457(10) 0.0282(8) -0.0006(7) 0.0039(6) -0.0026(7)
O4 0.0364(9) 0.0671(12) 0.0342(9) 0.0095(8) 0.0030(7) 0.0073(8)
C1 0.0254(10) 0.0278(11) 0.0340(11) -0.0009(9) -0.0025(8) 0.0039(8)
C2 0.0306(10) 0.0313(11) 0.0337(11) -0.0085(9) -0.0027(9) 0.0045(9)
C3 0.0300(11) 0.0247(11) 0.0454(13) -0.0081(9) -0.0041(9) 0.0017(8)
C4 0.0218(9) 0.0258(11) 0.0419(12) -0.0007(9) -0.0028(8) 0.0020(8)
C5 0.0281(11) 0.0258(11) 0.0537(15) 0.0035(10) -0.0018(10) 0.0003(9)
C6 0.0323(11) 0.0382(13) 0.0503(15) 0.0128(11) -0.0001(10) 0.0010(10)
C7 0.0265(10) 0.0421(13) 0.0383(12) 0.0060(10) 0.0000(9) 0.0035(9)
C8 0.0437(14) 0.0586(17) 0.0407(14) 0.0113(12) 0.0043(11) 0.0059(12)
C9 0.0477(15) 0.0694(19) 0.0337(13) -0.0021(13) 0.0032(11) 0.0097(13)
C10 0.0384(13) 0.0505(15) 0.0383(13) -0.0079(11) 0.0006(10) 0.0085(11)
C11 0.0274(11) 0.0396(13) 0.0368(12) -0.0066(10) -0.0007(9) 0.0051(9)
C12 0.0337(11) 0.0292(11) 0.0412(13) -0.0088(10) -0.0028(9) 0.0038(9)
C13 0.0322(11) 0.0255(11) 0.0375(12) -0.0020(9) -0.0025(9) 0.0007(8)
C14 0.0221(9) 0.0265(10) 0.0326(11) -0.0025(8) -0.0015(8) 0.0006(8)
C15 0.0199(9) 0.0268(10) 0.0345(11) -0.0016(9) -0.0016(8) 0.0023(8)
C16 0.0214(9) 0.0343(11) 0.0355(12) 0.0006(9) -0.0013(8) 0.0047(8)
C17 0.0332(11) 0.0308(11) 0.0319(11) -0.0006(9) 0.0007(9) 0.0074(9)
C18 0.0326(11) 0.0311(11) 0.0351(12) 0.0062(9) 0.0095(9) 0.0080(9)
C19 0.0436(12) 0.0294(11) 0.0329(12) -0.0013(9) 0.0082(9) 0.0082(9)
C20 0.0394(12) 0.0422(13) 0.0312(12) 0.0029(10) 0.0087(9) 0.0103(10)
C21 0.0331(11) 0.0391(13) 0.0433(13) 0.0126(11) 0.0087(10) 0.0033(10)
C22 0.0265(10) 0.0388(13) 0.0483(14) 0.0084(11) 0.0003(9) -0.0038(9)
C23 0.0288(10) 0.0404(13) 0.0372(12) 0.0048(10) 0.0011(9) 0.0031(9)
C24 0.0646(17) 0.0317(13) 0.0355(13) -0.0052(10) 0.0008(11) -0.0031(11)
C25 0.0500(15) 0.0479(15) 0.0491(15) -0.0072(12) -0.0070(12) -0.0146(12)
C26 0.0267(10) 0.0397(13) 0.0397(13) -0.0032(10) 0.0001(9) -0.0016(9)
C27 0.0294(10) 0.0465(14) 0.0328(12) 0.0000(10) -0.0008(9) 0.0063(10)
C28 0.0413(12) 0.0348(12) 0.0347(12) 0.0026(10) 0.0062(10) 0.0091(10)
C29 0.0427(13) 0.0278(11) 0.0339(12) -0.0027(9) 0.0064(9) 0.0065(9)
C30 0.0325(11) 0.0369(12) 0.0277(11) -0.0008(9) 0.0048(8) 0.0050(9)
C31 0.0289(10) 0.0374(12) 0.0375(12) 0.0030(10) 0.0064(9) -0.0001(9)
C32 0.0680(18) 0.0294(12) 0.0370(13) -0.0016(10) 0.0020(12) -0.0078(11)
C33 0.0499(15) 0.0424(15) 0.0541(16) 0.0065(12) -0.0117(12) -0.0167(12)
C34 0.0388(12) 0.0297(11) 0.0303(11) 0.0015(9) 0.0053(9) 0.0026(9)
C35 0.0365(11) 0.0290(11) 0.0317(11) -0.0023(9) 0.0016(9) 0.0017(9)
C36 0.0435(13) 0.0402(13) 0.0410(13) -0.0038(11) 0.0054(10) -0.0093(11)
C37 0.0374(13) 0.0439(14) 0.0519(15) -0.0115(12) 0.0026(11) -0.0097(11)
C38 0.0354(11) 0.0359(12) 0.0412(13) -0.0151(10) -0.0031(10) 0.0034(10)
C39 0.0392(13) 0.0508(15) 0.0475(15) -0.0192(12) -0.0126(11) 0.0052(11)
C40 0.0546(16) 0.0508(16) 0.0431(15) -0.0149(13) -0.0211(12) 0.0145(13)
C41 0.0593(16) 0.0365(13) 0.0324(13) -0.0072(10) -0.0119(11) 0.0146(11)
C42 0.091(2) 0.0525(17) 0.0336(14) 0.0011(13) -0.0188(14) 0.0151(17)
C43 0.101(3) 0.0537(18) 0.0369(15) 0.0154(13) -0.0018(15) 0.0018(18)
C44 0.074(2) 0.0441(15) 0.0374(14) 0.0067(12) 0.0038(13) -0.0032(14)
C45 0.0498(13) 0.0285(12) 0.0314(12) 0.0000(9) 0.0026(10) 0.0037(10)
C46 0.0369(11) 0.0346(12) 0.0342(12) -0.0019(9) 0.0021(9) -0.0033(9)
C47 0.0331(11) 0.0329(11) 0.0284(11) -0.0030(9) -0.0021(9) 0.0006(9)
C48 0.0338(11) 0.0259(10) 0.0278(10) -0.0050(8) -0.0004(8) 0.0042(8)
C49 0.0343(11) 0.0263(10) 0.0294(11) -0.0081(8) -0.0015(8) 0.0048(8)
C50 0.0444(12) 0.0279(11) 0.0281(11) -0.0060(9) -0.0052(9) 0.0083(9)
O1A 0.0547(10) 0.0440(10) 0.0372(9) 0.0041(8) -0.0112(8) -0.0213(9)
O2A 0.0399(8) 0.0351(8) 0.0283(8) -0.0009(6) -0.0017(6) -0.0033(7)
O3A 0.0347(8) 0.0364(9) 0.0509(10) -0.0160(8) 0.0019(7) -0.0042(7)
O4A 0.0384(10) 0.0439(11) 0.121(2) -0.0189(12) -0.0095(11) -0.0042(9)
C1A 0.0238(10) 0.0315(11) 0.0346(12) -0.0024(9) -0.0034(8) -0.0022(8)
C2A 0.0280(10) 0.0384(12) 0.0318(11) -0.0064(9) -0.0012(8) 0.0000(9)
C3A 0.0304(11) 0.0282(11) 0.0416(13) -0.0081(9) -0.0012(9) -0.0017(8)
C4A 0.0217(9) 0.0268(11) 0.0379(12) -0.0028(9) -0.0015(8) 0.0005(8)
C5A 0.0286(11) 0.0250(11) 0.0509(14) -0.0002(10) 0.0007(10) -0.0008(8)
C6A 0.0297(11) 0.0314(11) 0.0471(14) 0.0084(10) 0.0011(9) 0.0010(9)
C7A 0.0223(10) 0.0375(12) 0.0388(12) 0.0037(10) 0.0009(8) 0.0021(9)
C8A 0.0292(11) 0.0509(15) 0.0378(13) 0.0086(11) 0.0012(9) 0.0019(10)
C9A 0.0289(11) 0.0629(17) 0.0312(12) -0.0025(11) 0.0024(9) 0.0031(11)
C10A 0.0286(11) 0.0476(14) 0.0376(13) -0.0107(11) 0.0004(9) 0.0050(10)
C11A 0.0223(9) 0.0360(12) 0.0347(12) -0.0045(9) -0.0004(8) 0.0039(9)
C12A 0.0325(11) 0.0307(12) 0.0411(13) -0.0075(10) -0.0013(9) 0.0017(9)
C13A 0.0325(11) 0.0262(11) 0.0391(12) -0.0012(9) -0.0012(9) -0.0014(8)
C14A 0.0231(9) 0.0274(11) 0.0338(11) -0.0016(8) -0.0020(8) 0.0002(8)
C15A 0.0199(9) 0.0275(10) 0.0337(11) -0.0015(8) -0.0012(8) 0.0007(8)
C16A 0.0197(9) 0.0327(11) 0.0325(11) -0.0010(9) -0.0001(8) 0.0032(8)
C17A 0.0312(11) 0.0374(13) 0.0318(12) -0.0003(9) -0.0021(9) -0.0025(9)
C18A 0.0297(10) 0.0363(12) 0.0273(10) -0.0024(9) -0.0024(8) -0.0061(9)
C19A 0.0347(11) 0.0365(12) 0.0283(11) -0.0053(9) -0.0026(9) -0.0036(9)
C20A 0.0414(13) 0.0361(12) 0.0381(13) -0.0014(10) -0.0063(10) -0.0078(10)
C21A 0.0383(13) 0.0523(15) 0.0361(13) 0.0062(11) -0.0016(10) -0.0164(11)
C22A 0.0265(10) 0.0620(16) 0.0313(12) -0.0057(11) 0.0035(9) -0.0108(10)
C23A 0.0248(10) 0.0459(13) 0.0337(12) -0.0077(10) 0.0001(8) -0.0036(9)
C24A 0.0435(13) 0.0398(13) 0.0373(13) -0.0068(10) 0.0045(10) 0.0043(10)
C25A 0.0450(14) 0.0502(16) 0.0611(18) -0.0202(13) 0.0221(13) -0.0095(12)
C26A 0.0259(11) 0.0455(14) 0.0572(16) -0.0185(12) 0.0067(10) -0.0085(10)
C27A 0.0299(12) 0.0420(14) 0.0664(18) -0.0109(13) -0.0057(11) 0.0022(10)
C28A 0.0373(13) 0.0471(15) 0.0470(15) -0.0035(11) -0.0119(11) -0.0023(11)
C29A 0.0359(12) 0.0454(14) 0.0333(12) -0.0100(10) -0.0055(9) -0.0071(10)
C30A 0.0293(11) 0.0377(13) 0.0409(13) -0.0138(10) -0.0008(9) -0.0053(9)
C31A 0.0298(11) 0.0394(13) 0.0456(14) -0.0108(11) 0.0041(10) -0.0099(10)
C32A 0.0492(14) 0.0562(16) 0.0294(12) -0.0061(11) 0.0022(10) -0.0086(12)
C33A 0.0398(14) 0.081(2) 0.0339(13) -0.0084(13) 0.0091(10) -0.0099(13)
C34A 0.0378(12) 0.0361(13) 0.0407(13) -0.0004(10) -0.0044(10) -0.0075(10)
C35A 0.0381(12) 0.0302(11) 0.0326(11) 0.0043(9) -0.0025(9) -0.0062(9)
C36A 0.0447(13) 0.0334(12) 0.0386(13) -0.0012(10) -0.0089(10) -0.0046(10)
C37A 0.0416(13) 0.0428(14) 0.0385(13) 0.0020(11) -0.0114(10) -0.0018(11)
C38A 0.0426(13) 0.0368(12) 0.0295(11) 0.0058(9) -0.0014(9) -0.0024(10)
C39A 0.0458(14) 0.0482(15) 0.0344(13) 0.0055(11) -0.0022(10) 0.0031(11)
C40A 0.0536(15) 0.0407(14) 0.0392(13) 0.0050(11) 0.0080(11) 0.0036(11)
C41A 0.0542(14) 0.0378(13) 0.0321(12) 0.0015(10) 0.0108(10) -0.0087(11)
C42A 0.0644(18) 0.0405(15) 0.0467(16) -0.0055(12) 0.0170(13) -0.0078(13)
C43A 0.0690(19) 0.0553(18) 0.0468(16) -0.0196(13) 0.0129(14) -0.0219(15)
C44A 0.0539(16) 0.0635(19) 0.0408(14) -0.0134(13) 0.0047(12) -0.0202(14)
C45A 0.0434(13) 0.0472(14) 0.0297(12) -0.0021(10) 0.0040(10) -0.0159(11)
C46A 0.0393(13) 0.0560(16) 0.0372(13) -0.0022(12) -0.0049(10) -0.0136(12)
C47A 0.0356(12) 0.0422(13) 0.0396(13) 0.0019(10) -0.0028(10) -0.0054(10)
C48A 0.0376(11) 0.0332(11) 0.0274(11) 0.0049(9) -0.0001(9) -0.0083(9)
C49A 0.0382(12) 0.0345(12) 0.0249(10) 0.0059(9) 0.0014(8) -0.0077(9)
C50A 0.0434(12) 0.0371(12) 0.0266(11) 0.0026(9) 0.0066(9) -0.0101(10)

loop_
_atom_type_symbol
_atom_type_description
_atom_type_scat_dispersion_real
_atom_type_scat_dispersion_imag
_atom_type_scat_source
C C 0.0181 0.0091 'International Tables Vol C Tables 4.2.6.8 and 6.1.1.4'
H H 0.0000 0.0000 'International Tables Vol C Tables 4.2.6.8 and 6.1.1.4'
O O 0.0492 0.0322 'International Tables Vol C Tables 4.2.6.8 and 6.1.1.4'

loop_
_geom_angle_atom_site_label_1
_geom_angle_atom_site_label_2
_geom_angle_atom_site_label_3
_geom_angle
_geom_angle_site_symmetry_1
_geom_angle_site_symmetry_3
_geom_angle_publ_flag
C17 O2 C18 116.29(17) . . ?
C34 O3 C30 118.82(18) . . ?
C2 C1 C14 120.1(2) . . ?
C2 C1 C17 114.8(2) . . ?
C14 C1 C17 125.1(2) . . ?
C1 C2 H2 119.3 . . ?
C3 C2 C1 121.3(2) . . ?
C3 C2 H2 119.3 . . ?
C2 C3 H3 119.6 . . ?
C2 C3 C4 120.9(2) . . ?
C4 C3 H3 119.6 . . ?
C3 C4 C5 122.2(2) . . ?
C3 C4 C15 119.1(2) . . ?
C15 C4 C5 118.7(2) . . ?
C4 C5 H5 119.1 . . ?
C6 C5 C4 121.9(2) . . ?
C6 C5 H5 119.1 . . ?
C5 C6 H6 119.4 . . ?
C5 C6 C7 121.3(2) . . ?
C7 C6 H6 119.4 . . ?
C8 C7 C6 122.7(2) . . ?
C8 C7 C16 119.1(2) . . ?
C16 C7 C6 118.2(2) . . ?
C7 C8 H8 119.4 . . ?
C9 C8 C7 121.3(3) . . ?
C9 C8 H8 119.4 . . ?
C8 C9 H9 119.8 . . ?
C8 C9 C10 120.3(2) . . ?
C10 C9 H9 119.8 . . ?
C9 C10 H10 119.8 . . ?
C9 C10 C11 120.5(3) . . ?
C11 C10 H10 119.8 . . ?
C10 C11 C12 122.4(2) . . ?
C10 C11 C16 120.0(2) . . ?
C16 C11 C12 117.7(2) . . ?
C11 C12 H12 118.9 . . ?
C13 C12 C11 122.2(2) . . ?
C13 C12 H12 118.9 . . ?
C12 C13 H13 119.1 . . ?
C12 C13 C14 121.9(2) . . ?
C14 C13 H13 119.1 . . ?
C1 C14 C13 124.3(2) . . ?
C1 C14 C15 118.56(19) . . ?
C15 C14 C13 117.07(19) . . ?
C4 C15 C14 120.02(19) . . ?
C16 C15 C4 119.3(2) . . ?
C16 C15 C14 120.72(19) . . ?
C11 C16 C7 118.9(2) . . ?
C15 C16 C7 120.6(2) . . ?
C15 C16 C11 120.5(2) . . ?
O1 C17 O2 122.6(2) . . ?
O1 C17 C1 124.1(2) . . ?
O2 C17 C1 113.17(18) . . ?
C19 C18 O2 120.1(2) . . ?
C23 C18 O2 116.2(2) . . ?
C23 C18 C19 122.9(2) . . ?
C18 C19 C20 115.2(2) . . ?
C18 C19 C24 122.7(2) . . ?
C20 C19 C24 120.3(2) . . ?
C19 C20 H20 119.4 . . ?
C21 C20 C19 121.2(2) . . ?
C21 C20 H20 119.4 . . ?
C20 C21 H21 119.5 . . ?
C20 C21 C22 121.0(2) . . ?
C22 C21 H21 119.5 . . ?
C21 C22 C23 116.8(2) . . ?
C21 C22 C33 121.3(2) . . ?
C23 C22 C33 120.8(2) . . ?
C18 C23 C22 119.5(2) . . ?
C18 C23 H23 120.2 . . ?
C22 C23 H23 120.2 . . ?
C19 C24 H24A 108.9 . . ?
C19 C24 H24B 108.9 . . ?
C19 C24 C25 113.4(2) . . ?
H24A C24 H24B 107.7 . . ?
C25 C24 H24A 108.9 . . ?
C25 C24 H24B 108.9 . . ?
C24 C25 H25A 109.0 . . ?
C24 C25 H25B 109.0 . . ?
H25A C25 H25B 107.8 . . ?
C26 C25 C24 112.9(2) . . ?
C26 C25 H25A 109.0 . . ?
C26 C25 H25B 109.0 . . ?
C27 C26 C25 121.9(2) . . ?
C27 C26 C31 117.2(2) . . ?
C31 C26 C25 119.3(2) . . ?
C26 C27 H27 119.5 . . ?
C28 C27 C26 121.0(2) . . ?
C28 C27 H27 119.5 . . ?
C27 C28 H28 119.5 . . ?
C27 C28 C29 121.0(2) . . ?
C29 C28 H28 119.5 . . ?
C28 C29 C32 121.9(2) . . ?
C30 C29 C28 115.6(2) . . ?
C30 C29 C32 121.0(2) . . ?
C29 C30 O3 116.5(2) . . ?
C31 C30 O3 119.1(2) . . ?
C31 C30 C29 122.9(2) . . ?
C26 C31 H31 120.2 . . ?
C30 C31 C26 119.6(2) . . ?
C30 C31 H31 120.2 . . ?
C29 C32 H32A 109.0 . . ?
C29 C32 H32B 109.0 . . ?
C29 C32 C33 113.0(2) . . ?
H32A C32 H32B 107.8 . . ?
C33 C32 H32A 109.0 . . ?
C33 C32 H32B 109.0 . . ?
C22 C33 C32 112.7(2) . . ?
C22 C33 H33A 109.1 . . ?
C22 C33 H33B 109.1 . . ?
C32 C33 H33A 109.1 . . ?
C32 C33 H33B 109.1 . . ?
H33A C33 H33B 107.8 . . ?
O3 C34 C35 110.09(19) . . ?
O4 C34 O3 123.2(2) . . ?
O4 C34 C35 126.7(2) . . ?
C36 C35 C34 118.5(2) . . ?
C36 C35 C48 120.2(2) . . ?
C48 C35 C34 121.3(2) . . ?
C35 C36 H36 119.3 . . ?
C37 C36 C35 121.4(2) . . ?
C37 C36 H36 119.3 . . ?
C36 C37 H37 119.7 . . ?
C36 C37 C38 120.5(2) . . ?
C38 C37 H37 119.7 . . ?
C37 C38 C39 121.8(2) . . ?
C37 C38 C49 119.5(2) . . ?
C49 C38 C39 118.7(2) . . ?
C38 C39 H39 119.3 . . ?
C40 C39 C38 121.4(3) . . ?
C40 C39 H39 119.3 . . ?
C39 C40 H40 119.2 . . ?
C39 C40 C41 121.6(2) . . ?
C41 C40 H40 119.2 . . ?
C42 C41 C40 123.0(3) . . ?
C42 C41 C50 118.9(3) . . ?
C50 C41 C40 118.2(3) . . ?
C41 C42 H42 119.2 . . ?
C43 C42 C41 121.5(3) . . ?
C43 C42 H42 119.2 . . ?
C42 C43 H43 119.6 . . ?
C42 C43 C44 120.8(3) . . ?
C44 C43 H43 119.6 . . ?
C43 C44 H44 120.1 . . ?
C43 C44 C45 119.8(3) . . ?
C45 C44 H44 120.1 . . ?
C44 C45 C46 122.0(2) . . ?
C44 C45 C50 120.0(2) . . ?
C50 C45 C46 118.0(2) . . ?
C45 C46 H46 118.9 . . ?
C47 C46 C45 122.2(2) . . ?
C47 C46 H46 118.9 . . ?
C46 C47 H47 119.2 . . ?
C46 C47 C48 121.5(2) . . ?
C48 C47 H47 119.2 . . ?
C35 C48 C47 124.1(2) . . ?
C35 C48 C49 118.2(2) . . ?
C49 C48 C47 117.6(2) . . ?
C38 C49 C48 120.1(2) . . ?
C38 C49 C50 119.7(2) . . ?
C50 C49 C48 120.2(2) . . ?
C45 C50 C41 119.1(2) . . ?
C45 C50 C49 120.4(2) . . ?
C49 C50 C41 120.5(2) . . ?
C17A O2A C18A 116.92(17) . . ?
C34A O3A C30A 118.24(18) . . ?
C2A C1A C14A 120.0(2) . . ?
C2A C1A C17A 118.7(2) . . ?
C14A C1A C17A 121.2(2) . . ?
C1A C2A H2A 119.4 . . ?
C3A C2A C1A 121.2(2) . . ?
C3A C2A H2A 119.4 . . ?
C2A C3A H3A 119.6 . . ?
C2A C3A C4A 120.9(2) . . ?
C4A C3A H3A 119.6 . . ?
C3A C4A C5A 122.1(2) . . ?
C3A C4A C15A 119.1(2) . . ?
C15A C4A C5A 118.8(2) . . ?
C4A C5A H5A 119.2 . . ?
C6A C5A C4A 121.6(2) . . ?
C6A C5A H5A 119.2 . . ?
C5A C6A H6A 119.3 . . ?
C5A C6A C7A 121.4(2) . . ?
C7A C6A H6A 119.3 . . ?
C8A C7A C6A 122.2(2) . . ?
C8A C7A C16A 119.2(2) . . ?
C16A C7A C6A 118.6(2) . . ?
C7A C8A H8A 119.6 . . ?
C9A C8A C7A 120.9(2) . . ?
C9A C8A H8A 119.6 . . ?
C8A C9A H9A 119.7 . . ?
C8A C9A C10A 120.6(2) . . ?
C10A C9A H9A 119.7 . . ?
C9A C10A H10A 119.6 . . ?
C9A C10A C11A 120.8(2) . . ?
C11A C10A H10A 119.6 . . ?
C10A C11A C12A 122.8(2) . . ?
C10A C11A C16A 119.4(2) . . ?
C16A C11A C12A 117.9(2) . . ?
C11A C12A H12A 118.8 . . ?
C13A C12A C11A 122.4(2) . . ?
C13A C12A H12A 118.8 . . ?
C12A C13A H13A 119.4 . . ?
C12A C13A C14A 121.2(2) . . ?
C14A C13A H13A 119.4 . . ?
C1A C14A C13A 124.0(2) . . ?
C1A C14A C15A 118.53(19) . . ?
C15A C14A C13A 117.5(2) . . ?
C14A C15A C4A 120.23(19) . . ?
C14A C15A C16A 120.7(2) . . ?
C16A C15A C4A 119.1(2) . . ?
C7A C16A C15A 120.5(2) . . ?
C11A C16A C7A 119.2(2) . . ?
C11A C16A C15A 120.2(2) . . ?
O1A C17A O2A 121.6(2) . . ?
O1A C17A C1A 126.9(2) . . ?
O2A C17A C1A 111.54(19) . . ?
C19A C18A O2A 119.47(19) . . ?
C23A C18A O2A 116.8(2) . . ?
C23A C18A C19A 122.5(2) . . ?
C18A C19A C20A 115.6(2) . . ?
C18A C19A C24A 122.1(2) . . ?
C20A C19A C24A 120.4(2) . . ?
C19A C20A H20A 119.4 . . ?
C21A C20A C19A 121.3(2) . . ?
C21A C20A H20A 119.4 . . ?
C20A C21A H21A 119.7 . . ?
C20A C21A C22A 120.6(2) . . ?
C22A C21A H21A 119.7 . . ?
C21A C22A C23A 117.4(2) . . ?
C21A C22A C33A 122.0(3) . . ?
C23A C22A C33A 119.4(3) . . ?
C18A C23A C22A 119.6(2) . . ?
C18A C23A H23A 120.2 . . ?
C22A C23A H23A 120.2 . . ?
C19A C24A H24C 109.1 . . ?
C19A C24A H24D 109.1 . . ?
C19A C24A C25A 112.4(2) . . ?
H24C C24A H24D 107.9 . . ?
C25A C24A H24C 109.1 . . ?
C25A C24A H24D 109.1 . . ?
C24A C25A H25C 109.1 . . ?
C24A C25A H25D 109.1 . . ?
H25C C25A H25D 107.8 . . ?
C26A C25A C24A 112.6(2) . . ?
C26A C25A H25C 109.1 . . ?
C26A C25A H25D 109.1 . . ?
C27A C26A C25A 121.3(3) . . ?
C27A C26A C31A 117.7(2) . . ?
C31A C26A C25A 119.6(3) . . ?
C26A C27A H27A 119.6 . . ?
C26A C27A C28A 120.7(3) . . ?
C28A C27A H27A 119.6 . . ?
C27A C28A H28A 119.5 . . ?
C27A C28A C29A 121.1(3) . . ?
C29A C28A H28A 119.5 . . ?
C28A C29A C32A 120.6(3) . . ?
C30A C29A C28A 115.6(2) . . ?
C30A C29A C32A 121.8(2) . . ?
C29A C30A O3A 116.5(2) . . ?
C31A C30A O3A 118.9(2) . . ?
C31A C30A C29A 123.0(2) . . ?
C26A C31A H31A 120.4 . . ?
C30A C31A C26A 119.2(3) . . ?
C30A C31A H31A 120.4 . . ?
C29A C32A H32C 109.2 . . ?
C29A C32A H32D 109.2 . . ?
C29A C32A C33A 111.99(19) . . ?
H32C C32A H32D 107.9 . . ?
C33A C32A H32C 109.2 . . ?
C33A C32A H32D 109.2 . . ?
C22A C33A C32A 112.9(2) . . ?
C22A C33A H33C 109.0 . . ?
C22A C33A H33D 109.0 . . ?
C32A C33A H33C 109.0 . . ?
C32A C33A H33D 109.0 . . ?
H33C C33A H33D 107.8 . . ?
O3A C34A C35A 111.60(19) . . ?
O4A C34A O3A 122.2(2) . . ?
O4A C34A C35A 126.2(2) . . ?
C36A C35A C34A 118.8(2) . . ?
C36A C35A C48A 120.3(2) . . ?
C48A C35A C34A 120.9(2) . . ?
C35A C36A H36A 119.5 . . ?
C37A C36A C35A 121.1(2) . . ?
C37A C36A H36A 119.5 . . ?
C36A C37A H37A 119.5 . . ?
C36A C37A C38A 121.0(2) . . ?
C38A C37A H37A 119.5 . . ?
C37A C38A C39A 122.9(2) . . ?
C37A C38A C49A 119.1(2) . . ?
C49A C38A C39A 118.0(2) . . ?
C38A C39A H39A 118.9 . . ?
C40A C39A C38A 122.1(2) . . ?
C40A C39A H39A 118.9 . . ?
C39A C40A H40A 119.4 . . ?
C39A C40A C41A 121.3(3) . . ?
C41A C40A H40A 119.4 . . ?
C42A C41A C40A 122.1(3) . . ?
C42A C41A C50A 118.9(3) . . ?
C50A C41A C40A 119.0(2) . . ?
C41A C42A H42A 119.5 . . ?
C43A C42A C41A 120.9(3) . . ?
C43A C42A H42A 119.5 . . ?
C42A C43A H43A 119.6 . . ?
C42A C43A C44A 120.7(3) . . ?
C44A C43A H43A 119.6 . . ?
C43A C44A H44A 119.6 . . ?
C43A C44A C45A 120.9(3) . . ?
C45A C44A H44A 119.6 . . ?
C44A C45A C46A 122.7(2) . . ?
C44A C45A C50A 119.0(3) . . ?
C50A C45A C46A 118.2(2) . . ?
C45A C46A H46A 119.0 . . ?
C47A C46A C45A 122.0(2) . . ?
C47A C46A H46A 119.0 . . ?
C46A C47A H47A 119.1 . . ?
C46A C47A C48A 121.7(2) . . ?
C48A C47A H47A 119.1 . . ?
C35A C48A C47A 124.1(2) . . ?
C35A C48A C49A 118.3(2) . . ?
C49A C48A C47A 117.6(2) . . ?
C38A C49A C48A 120.3(2) . . ?
C38A C49A C50A 119.5(2) . . ?
C50A C49A C48A 120.2(2) . . ?
C41A C50A C45A 119.6(2) . . ?
C41A C50A C49A 120.2(2) . . ?
C45A C50A C49A 120.2(2) . . ?

loop_
_geom_bond_atom_site_label_1
_geom_bond_atom_site_label_2
_geom_bond_distance
_geom_bond_site_symmetry_2
_geom_bond_publ_flag
O1 C17 1.197(3) . ?
O2 C17 1.363(3) . ?
O2 C18 1.414(3) . ?
O3 C30 1.410(3) . ?
O3 C34 1.356(3) . ?
O4 C34 1.200(3) . ?
C1 C2 1.398(3) . ?
C1 C14 1.407(3) . ?
C1 C17 1.488(3) . ?
C2 H2 0.9300 . ?
C2 C3 1.375(3) . ?
C3 H3 0.9300 . ?
C3 C4 1.390(3) . ?
C4 C5 1.432(3) . ?
C4 C15 1.427(3) . ?
C5 H5 0.9300 . ?
C5 C6 1.340(4) . ?
C6 H6 0.9300 . ?
C6 C7 1.437(4) . ?
C7 C8 1.393(4) . ?
C7 C16 1.426(3) . ?
C8 H8 0.9300 . ?
C8 C9 1.382(4) . ?
C9 H9 0.9300 . ?
C9 C10 1.389(4) . ?
C10 H10 0.9300 . ?
C10 C11 1.389(4) . ?
C11 C12 1.436(4) . ?
C11 C16 1.423(3) . ?
C12 H12 0.9300 . ?
C12 C13 1.343(3) . ?
C13 H13 0.9300 . ?
C13 C14 1.448(3) . ?
C14 C15 1.429(3) . ?
C15 C16 1.420(3) . ?
C18 C19 1.387(3) . ?
C18 C23 1.379(4) . ?
C19 C20 1.399(3) . ?
C19 C24 1.509(4) . ?
C20 H20 0.9300 . ?
C20 C21 1.378(4) . ?
C21 H21 0.9300 . ?
C21 C22 1.390(4) . ?
C22 C23 1.396(3) . ?
C22 C33 1.508(4) . ?
C23 H23 0.9300 . ?
C24 H24A 0.9700 . ?
C24 H24B 0.9700 . ?
C24 C25 1.566(4) . ?
C25 H25A 0.9700 . ?
C25 H25B 0.9700 . ?
C25 C26 1.509(4) . ?
C26 C27 1.394(4) . ?
C26 C31 1.395(3) . ?
C27 H27 0.9300 . ?
C27 C28 1.386(4) . ?
C28 H28 0.9300 . ?
C28 C29 1.393(3) . ?
C29 C30 1.391(3) . ?
C29 C32 1.505(4) . ?
C30 C31 1.378(3) . ?
C31 H31 0.9300 . ?
C32 H32A 0.9700 . ?
C32 H32B 0.9700 . ?
C32 C33 1.587(4) . ?
C33 H33A 0.9700 . ?
C33 H33B 0.9700 . ?
C34 C35 1.493(3) . ?
C35 C36 1.397(3) . ?
C35 C48 1.411(3) . ?
C36 H36 0.9300 . ?
C36 C37 1.378(4) . ?
C37 H37 0.9300 . ?
C37 C38 1.389(4) . ?
C38 C39 1.443(4) . ?
C38 C49 1.421(3) . ?
C39 H39 0.9300 . ?
C39 C40 1.342(4) . ?
C40 H40 0.9300 . ?
C40 C41 1.441(4) . ?
C41 C42 1.392(4) . ?
C41 C50 1.424(3) . ?
C42 H42 0.9300 . ?
C42 C43 1.372(5) . ?
C43 H43 0.9300 . ?
C43 C44 1.387(5) . ?
C44 H44 0.9300 . ?
C44 C45 1.400(4) . ?
C45 C46 1.429(3) . ?
C45 C50 1.418(4) . ?
C46 H46 0.9300 . ?
C46 C47 1.348(3) . ?
C47 H47 0.9300 . ?
C47 C48 1.439(3) . ?
C48 C49 1.431(3) . ?
C49 C50 1.423(3) . ?
O1A C17A 1.204(3) . ?
O2A C17A 1.374(3) . ?
O2A C18A 1.406(3) . ?
O3A C30A 1.416(3) . ?
O3A C34A 1.337(3) . ?
O4A C34A 1.206(3) . ?
C1A C2A 1.401(3) . ?
C1A C14A 1.416(3) . ?
C1A C17A 1.477(3) . ?
C2A H2A 0.9300 . ?
C2A C3A 1.378(3) . ?
C3A H3A 0.9300 . ?
C3A C4A 1.394(3) . ?
C4A C5A 1.441(3) . ?
C4A C15A 1.431(3) . ?
C5A H5A 0.9300 . ?
C5A C6A 1.342(4) . ?
C6A H6A 0.9300 . ?
C6A C7A 1.435(4) . ?
C7A C8A 1.398(3) . ?
C7A C16A 1.423(3) . ?
C8A H8A 0.9300 . ?
C8A C9A 1.378(4) . ?
C9A H9A 0.9300 . ?
C9A C10A 1.381(4) . ?
C10A H10A 0.9300 . ?
C10A C11A 1.397(3) . ?
C11A C12A 1.428(3) . ?
C11A C16A 1.420(3) . ?
C12A H12A 0.9300 . ?
C12A C13A 1.349(3) . ?
C13A H13A 0.9300 . ?
C13A C14A 1.446(3) . ?
C14A C15A 1.423(3) . ?
C15A C16A 1.424(3) . ?
C18A C19A 1.389(3) . ?
C18A C23A 1.379(3) . ?
C19A C20A 1.398(3) . ?
C19A C24A 1.509(3) . ?
C20A H20A 0.9300 . ?
C20A C21A 1.386(4) . ?
C21A H21A 0.9300 . ?
C21A C22A 1.389(4) . ?
C22A C23A 1.399(4) . ?
C22A C33A 1.510(4) . ?
C23A H23A 0.9300 . ?
C24A H24C 0.9700 . ?
C24A H24D 0.9700 . ?
C24A C25A 1.571(4) . ?
C25A H25C 0.9700 . ?
C25A H25D 0.9700 . ?
C25A C26A 1.507(4) . ?
C26A C27A 1.385(4) . ?
C26A C31A 1.395(4) . ?
C27A H27A 0.9300 . ?
C27A C28A 1.387(4) . ?
C28A H28A 0.9300 . ?
C28A C29A 1.398(4) . ?
C29A C30A 1.384(4) . ?
C29A C32A 1.509(4) . ?
C30A C31A 1.381(3) . ?
C31A H31A 0.9300 . ?
C32A H32C 0.9700 . ?
C32A H32D 0.9700 . ?
C32A C33A 1.582(4) . ?
C33A H33C 0.9700 . ?
C33A H33D 0.9700 . ?
C34A C35A 1.493(4) . ?
C35A C36A 1.402(3) . ?
C35A C48A 1.412(3) . ?
C36A H36A 0.9300 . ?
C36A C37A 1.379(4) . ?
C37A H37A 0.9300 . ?
C37A C38A 1.392(4) . ?
C38A C39A 1.444(4) . ?
C38A C49A 1.427(3) . ?
C39A H39A 0.9300 . ?
C39A C40A 1.334(4) . ?
C40A H40A 0.9300 . ?
C40A C41A 1.426(4) . ?
C41A C42A 1.406(4) . ?
C41A C50A 1.419(4) . ?
C42A H42A 0.9300 . ?
C42A C43A 1.375(5) . ?
C43A H43A 0.9300 . ?
C43A C44A 1.378(5) . ?
C44A H44A 0.9300 . ?
C44A C45A 1.402(4) . ?
C45A C46A 1.427(4) . ?
C45A C50A 1.420(4) . ?
C46A H46A 0.9300 . ?
C46A C47A 1.347(4) . ?
C47A H47A 0.9300 . ?
C47A C48A 1.441(3) . ?
C48A C49A 1.429(3) . ?
C49A C50A 1.427(3) . ?

loop_
_geom_torsion_atom_site_label_1
_geom_torsion_atom_site_label_2
_geom_torsion_atom_site_label_3
_geom_torsion_atom_site_label_4
_geom_torsion
_geom_torsion_site_symmetry_1
_geom_torsion_site_symmetry_2
_geom_torsion_site_symmetry_3
_geom_torsion_site_symmetry_4
_geom_torsion_publ_flag
O2 C18 C19 C20 -176.50(19) . . . . ?
O2 C18 C19 C24 18.8(3) . . . . ?
O2 C18 C23 C22 -170.35(19) . . . . ?
O3 C30 C31 C26 -166.3(2) . . . . ?
O3 C34 C35 C36 26.7(3) . . . . ?
O3 C34 C35 C48 -153.7(2) . . . . ?
O4 C34 C35 C36 -152.3(3) . . . . ?
O4 C34 C35 C48 27.3(4) . . . . ?
C1 C2 C3 C4 -2.1(3) . . . . ?
C1 C14 C15 C4 -1.7(3) . . . . ?
C1 C14 C15 C16 177.85(18) . . . . ?
C2 C1 C14 C13 176.6(2) . . . . ?
C2 C1 C14 C15 -0.9(3) . . . . ?
C2 C1 C17 O1 -34.1(3) . . . . ?
C2 C1 C17 O2 143.2(2) . . . . ?
C2 C3 C4 C5 -179.9(2) . . . . ?
C2 C3 C4 C15 -0.5(3) . . . . ?
C3 C4 C5 C6 177.1(2) . . . . ?
C3 C4 C15 C14 2.4(3) . . . . ?
C3 C4 C15 C16 -177.13(18) . . . . ?
C4 C5 C6 C7 0.4(4) . . . . ?
C4 C15 C16 C7 -0.5(3) . . . . ?
C4 C15 C16 C11 179.35(19) . . . . ?
C5 C4 C15 C14 -178.18(18) . . . . ?
C5 C4 C15 C16 2.3(3) . . . . ?
C5 C6 C7 C8 -178.3(2) . . . . ?
C5 C6 C7 C16 1.5(3) . . . . ?
C6 C7 C8 C9 -179.0(2) . . . . ?
C6 C7 C16 C11 178.8(2) . . . . ?
C6 C7 C16 C15 -1.4(3) . . . . ?
C7 C8 C9 C10 -0.6(4) . . . . ?
C8 C7 C16 C11 -1.4(3) . . . . ?
C8 C7 C16 C15 178.4(2) . . . . ?
C8 C9 C10 C11 0.2(4) . . . . ?
C9 C10 C11 C12 -179.5(2) . . . . ?
C9 C10 C11 C16 -0.5(4) . . . . ?
C10 C11 C12 C13 178.5(2) . . . . ?
C10 C11 C16 C7 1.1(3) . . . . ?
C10 C11 C16 C15 -178.7(2) . . . . ?
C11 C12 C13 C14 0.5(3) . . . . ?
C12 C11 C16 C7 -179.9(2) . . . . ?
C12 C11 C16 C15 0.3(3) . . . . ?
C12 C13 C14 C1 -177.9(2) . . . . ?
C12 C13 C14 C15 -0.3(3) . . . . ?
C13 C14 C15 C4 -179.34(19) . . . . ?
C13 C14 C15 C16 0.2(3) . . . . ?
C14 C1 C2 C3 2.8(3) . . . . ?
C14 C1 C17 O1 143.9(2) . . . . ?
C14 C1 C17 O2 -38.7(3) . . . . ?
C14 C15 C16 C7 -179.98(19) . . . . ?
C14 C15 C16 C11 -0.2(3) . . . . ?
C15 C4 C5 C6 -2.3(3) . . . . ?
C16 C7 C8 C9 1.2(4) . . . . ?
C16 C11 C12 C13 -0.5(3) . . . . ?
C17 O2 C18 C19 76.8(3) . . . . ?
C17 O2 C18 C23 -113.2(2) . . . . ?
C17 C1 C2 C3 -179.1(2) . . . . ?
C17 C1 C14 C13 -1.3(3) . . . . ?
C17 C1 C14 C15 -178.84(19) . . . . ?
C18 O2 C17 O1 -6.5(3) . . . . ?
C18 O2 C17 C1 176.13(19) . . . . ?
C18 C19 C20 C21 -13.1(3) . . . . ?
C18 C19 C24 C25 99.2(3) . . . . ?
C19 C18 C23 C22 -0.7(3) . . . . ?
C19 C20 C21 C22 -1.5(4) . . . . ?
C19 C24 C25 C26 -14.4(3) . . . . ?
C20 C19 C24 C25 -64.7(3) . . . . ?
C20 C21 C22 C23 15.3(3) . . . . ?
C20 C21 C22 C33 -152.7(2) . . . . ?
C21 C22 C23 C18 -14.1(3) . . . . ?
C21 C22 C33 C32 74.0(3) . . . . ?
C23 C18 C19 C20 14.3(3) . . . . ?
C23 C18 C19 C24 -150.4(2) . . . . ?
C23 C22 C33 C32 -93.5(3) . . . . ?
C24 C19 C20 C21 152.0(2) . . . . ?
C24 C25 C26 C27 99.5(3) . . . . ?
C24 C25 C26 C31 -65.3(3) . . . . ?
C25 C26 C27 C28 -152.3(2) . . . . ?
C25 C26 C31 C30 153.0(2) . . . . ?
C26 C27 C28 C29 0.3(3) . . . . ?
C27 C26 C31 C30 -12.5(3) . . . . ?
C27 C28 C29 C30 -13.4(3) . . . . ?
C27 C28 C29 C32 152.6(2) . . . . ?
C28 C29 C30 O3 179.59(19) . . . . ?
C28 C29 C30 C31 13.9(3) . . . . ?
C28 C29 C32 C33 -92.5(3) . . . . ?
C29 C30 C31 C26 -0.9(3) . . . . ?
C29 C32 C33 C22 4.6(3) . . . . ?
C30 O3 C34 O4 -2.9(3) . . . . ?
C30 O3 C34 C35 178.09(19) . . . . ?
C30 C29 C32 C33 72.8(3) . . . . ?
C31 C26 C27 C28 12.9(3) . . . . ?
C32 C29 C30 O3 13.4(3) . . . . ?
C32 C29 C30 C31 -152.3(2) . . . . ?
C33 C22 C23 C18 153.9(2) . . . . ?
C34 O3 C30 C29 126.1(2) . . . . ?
C34 O3 C30 C31 -67.6(3) . . . . ?
C34 C35 C36 C37 178.5(2) . . . . ?
C34 C35 C48 C47 1.5(3) . . . . ?
C34 C35 C48 C49 178.87(19) . . . . ?
C35 C36 C37 C38 2.3(4) . . . . ?
C35 C48 C49 C38 3.0(3) . . . . ?
C35 C48 C49 C50 -177.2(2) . . . . ?
C36 C35 C48 C47 -178.9(2) . . . . ?
C36 C35 C48 C49 -1.5(3) . . . . ?
C36 C37 C38 C39 178.1(2) . . . . ?
C36 C37 C38 C49 -0.7(4) . . . . ?
C37 C38 C39 C40 -177.7(3) . . . . ?
C37 C38 C49 C48 -1.9(3) . . . . ?
C37 C38 C49 C50 178.3(2) . . . . ?
C38 C39 C40 C41 -0.6(4) . . . . ?
C38 C49 C50 C41 -0.5(3) . . . . ?
C38 C49 C50 C45 179.7(2) . . . . ?
C39 C38 C49 C48 179.2(2) . . . . ?
C39 C38 C49 C50 -0.6(3) . . . . ?
C39 C40 C41 C42 180.0(3) . . . . ?
C39 C40 C41 C50 -0.5(4) . . . . ?
C40 C41 C42 C43 179.0(3) . . . . ?
C40 C41 C50 C45 -179.2(2) . . . . ?
C40 C41 C50 C49 1.0(3) . . . . ?
C41 C42 C43 C44 0.5(5) . . . . ?
C42 C41 C50 C45 0.3(4) . . . . ?
C42 C41 C50 C49 -179.4(2) . . . . ?
C42 C43 C44 C45 -0.4(5) . . . . ?
C43 C44 C45 C46 179.9(3) . . . . ?
C43 C44 C45 C50 0.2(4) . . . . ?
C44 C45 C46 C47 -179.7(2) . . . . ?
C44 C45 C50 C41 -0.2(4) . . . . ?
C44 C45 C50 C49 179.6(2) . . . . ?
C45 C46 C47 C48 0.3(4) . . . . ?
C46 C45 C50 C41 -179.9(2) . . . . ?
C46 C45 C50 C49 -0.1(3) . . . . ?
C46 C47 C48 C35 176.9(2) . . . . ?
C46 C47 C48 C49 -0.5(3) . . . . ?
C47 C48 C49 C38 -179.5(2) . . . . ?
C47 C48 C49 C50 0.4(3) . . . . ?
C48 C35 C36 C37 -1.1(4) . . . . ?
C48 C49 C50 C41 179.7(2) . . . . ?
C48 C49 C50 C45 -0.1(3) . . . . ?
C49 C38 C39 C40 1.2(4) . . . . ?
C50 C41 C42 C43 -0.5(4) . . . . ?
C50 C45 C46 C47 0.0(4) . . . . ?
O2A C18A C19A C20A -178.08(19) . . . . ?
O2A C18A C19A C24A 17.5(3) . . . . ?
O2A C18A C23A C22A -169.06(19) . . . . ?
O3A C30A C31A C26A -166.2(2) . . . . ?
O3A C34A C35A C36A -25.2(3) . . . . ?
O3A C34A C35A C48A 155.1(2) . . . . ?
O4A C34A C35A C36A 153.5(3) . . . . ?
O4A C34A C35A C48A -26.1(4) . . . . ?
C1A C2A C3A C4A -0.5(3) . . . . ?
C1A C14A C15A C4A 0.2(3) . . . . ?
C1A C14A C15A C16A -179.50(18) . . . . ?
C2A C1A C14A C13A 175.8(2) . . . . ?
C2A C1A C14A C15A -2.3(3) . . . . ?
C2A C1A C17A O1A 153.9(2) . . . . ?
C2A C1A C17A O2A -24.8(3) . . . . ?
C2A C3A C4A C5A 178.9(2) . . . . ?
C2A C3A C4A C15A -1.6(3) . . . . ?
C3A C4A C5A C6A 179.6(2) . . . . ?
C3A C4A C15A C14A 1.7(3) . . . . ?
C3A C4A C15A C16A -178.58(19) . . . . ?
C4A C5A C6A C7A -0.8(3) . . . . ?
C4A C15A C16A C7A -1.3(3) . . . . ?
C4A C15A C16A C11A 179.16(18) . . . . ?
C5A C4A C15A C14A -178.69(19) . . . . ?
C5A C4A C15A C16A 1.0(3) . . . . ?
C5A C6A C7A C8A -179.7(2) . . . . ?
C5A C6A C7A C16A 0.5(3) . . . . ?
C6A C7A C8A C9A 179.5(2) . . . . ?
C6A C7A C16A C11A -179.88(19) . . . . ?
C6A C7A C16A C15A 0.5(3) . . . . ?
C7A C8A C9A C10A 0.6(3) . . . . ?
C8A C7A C16A C11A 0.4(3) . . . . ?
C8A C7A C16A C15A -179.20(19) . . . . ?
C8A C9A C10A C11A 0.0(3) . . . . ?
C9A C10A C11A C12A 180.0(2) . . . . ?
C9A C10A C11A C16A -0.4(3) . . . . ?
C10A C11A C12A C13A -179.2(2) . . . . ?
C10A C11A C16A C7A 0.2(3) . . . . ?
C10A C11A C16A C15A 179.75(19) . . . . ?
C11A C12A C13A C14A 0.0(3) . . . . ?
C12A C11A C16A C7A 179.87(19) . . . . ?
C12A C11A C16A C15A -0.6(3) . . . . ?
C12A C13A C14A C1A -179.8(2) . . . . ?
C12A C13A C14A C15A -1.7(3) . . . . ?
C13A C14A C15A C4A -178.05(19) . . . . ?
C13A C14A C15A C16A 2.3(3) . . . . ?
C14A C1A C2A C3A 2.5(3) . . . . ?
C14A C1A C17A O1A -22.9(4) . . . . ?
C14A C1A C17A O2A 158.33(19) . . . . ?
C14A C15A C16A C7A 178.39(18) . . . . ?
C14A C15A C16A C11A -1.2(3) . . . . ?
C15A C4A C5A C6A 0.1(3) . . . . ?
C16A C7A C8A C9A -0.7(3) . . . . ?
C16A C11A C12A C13A 1.2(3) . . . . ?
C17A O2A C18A C19A 66.8(3) . . . . ?
C17A O2A C18A C23A -125.3(2) . . . . ?
C17A C1A C2A C3A -174.4(2) . . . . ?
C17A C1A C14A C13A -7.4(3) . . . . ?
C17A C1A C14A C15A 174.54(19) . . . . ?
C18A O2A C17A O1A 3.5(3) . . . . ?
C18A O2A C17A C1A -177.75(18) . . . . ?
C18A C19A C20A C21A -13.5(3) . . . . ?
C18A C19A C24A C25A 67.2(3) . . . . ?
C19A C18A C23A C22A -1.6(3) . . . . ?
C19A C20A C21A C22A -0.9(4) . . . . ?
C19A C24A C25A C26A 17.8(4) . . . . ?
C20A C19A C24A C25A -96.5(3) . . . . ?
C20A C21A C22A C23A 14.4(3) . . . . ?
C20A C21A C22A C33A -153.3(2) . . . . ?
C21A C22A C23A C18A -13.2(3) . . . . ?
C21A C22A C33A C32A 74.1(3) . . . . ?
C23A C18A C19A C20A 14.8(3) . . . . ?
C23A C18A C19A C24A -149.6(2) . . . . ?
C23A C22A C33A C32A -93.4(3) . . . . ?
C24A C19A C20A C21A 151.2(2) . . . . ?
C24A C25A C26A C27A 69.7(3) . . . . ?
C24A C25A C26A C31A -96.6(3) . . . . ?
C25A C26A C27A C28A -153.2(2) . . . . ?
C25A C26A C31A C30A 154.3(2) . . . . ?
C26A C27A C28A C29A -0.7(4) . . . . ?
C27A C26A C31A C30A -12.4(3) . . . . ?
C27A C28A C29A C30A -12.4(3) . . . . ?
C27A C28A C29A C32A 152.0(2) . . . . ?
C28A C29A C30A O3A 178.79(19) . . . . ?
C28A C29A C30A C31A 13.3(3) . . . . ?
C28A C29A C32A C33A -92.3(3) . . . . ?
C29A C30A C31A C26A -1.0(3) . . . . ?
C29A C32A C33A C22A 14.7(4) . . . . ?
C30A O3A C34A O4A 6.1(4) . . . . ?
C30A O3A C34A C35A -175.06(19) . . . . ?
C30A C29A C32A C33A 71.1(3) . . . . ?
C31A C26A C27A C28A 13.3(4) . . . . ?
C32A C29A C30A O3A 14.6(3) . . . . ?
C32A C29A C30A C31A -150.9(2) . . . . ?
C33A C22A C23A C18A 154.8(2) . . . . ?
C34A O3A C30A C29A 113.0(2) . . . . ?
C34A O3A C30A C31A -80.9(3) . . . . ?
C34A C35A C36A C37A -178.0(2) . . . . ?
C34A C35A C48A C47A -5.8(3) . . . . ?
C34A C35A C48A C49A 177.5(2) . . . . ?
C35A C36A C37A C38A 0.1(4) . . . . ?
C35A C48A C49A C38A 1.1(3) . . . . ?
C35A C48A C49A C50A -179.9(2) . . . . ?
C36A C35A C48A C47A 174.5(2) . . . . ?
C36A C35A C48A C49A -2.2(3) . . . . ?
C36A C37A C38A C39A -179.6(2) . . . . ?
C36A C37A C38A C49A -1.1(4) . . . . ?
C37A C38A C39A C40A 179.1(3) . . . . ?
C37A C38A C49A C48A 0.5(3) . . . . ?
C37A C38A C49A C50A -178.4(2) . . . . ?
C38A C39A C40A C41A -0.3(4) . . . . ?
C38A C49A C50A C41A -1.2(3) . . . . ?
C38A C49A C50A C45A 177.3(2) . . . . ?
C39A C38A C49A C48A 179.1(2) . . . . ?
C39A C38A C49A C50A 0.1(3) . . . . ?
C39A C40A C41A C42A -178.8(2) . . . . ?
C39A C40A C41A C50A -0.8(4) . . . . ?
C40A C41A C42A C43A 177.8(3) . . . . ?
C40A C41A C50A C45A -176.9(2) . . . . ?
C40A C41A C50A C49A 1.5(3) . . . . ?
C41A C42A C43A C44A -0.8(4) . . . . ?
C42A C41A C50A C45A 1.2(3) . . . . ?
C42A C41A C50A C49A 179.6(2) . . . . ?
C42A C43A C44A C45A 1.0(4) . . . . ?
C43A C44A C45A C46A -178.2(3) . . . . ?
C43A C44A C45A C50A 0.0(4) . . . . ?
C44A C45A C46A C47A -179.1(3) . . . . ?
C44A C45A C50A C41A -1.0(3) . . . . ?
C44A C45A C50A C49A -179.5(2) . . . . ?
C45A C46A C47A C48A -1.2(4) . . . . ?
C46A C45A C50A C41A 177.3(2) . . . . ?
C46A C45A C50A C49A -1.2(3) . . . . ?
C46A C47A C48A C35A -178.5(2) . . . . ?
C46A C47A C48A C49A -1.7(3) . . . . ?
C47A C48A C49A C38A -175.8(2) . . . . ?
C47A C48A C49A C50A 3.1(3) . . . . ?
C48A C35A C36A C37A 1.7(4) . . . . ?
C48A C49A C50A C41A 179.9(2) . . . . ?
C48A C49A C50A C45A -1.7(3) . . . . ?
C49A C38A C39A C40A 0.7(4) . . . . ?
C50A C41A C42A C43A -0.3(4) . . . . ?
C50A C45A C46A C47A 2.7(4) . . . . ?
